data_7214992
loop_
_publ_author_name
'Capeletti da Silva, Cameron'
'Coelho, Renan Rezende'
'de Lima Cirqueira, Marilia'
'Campos de Melo, Ariane Carla'
'Landre Rosa, Iara Maria'
'Ellena, Javier'
'Martins, Felipe Terra'

_publ_section_title
;
 Salts of the anti-HIV drug lamivudine with phthalic and salicylic acids
;
_journal_issue 14
_journal_name_full CrystEngComm
_journal_page_first 4562
_journal_paper_doi 10.1039/c2ce25386k
_journal_volume 14
_journal_year 2012
_chemical_absolute_configuration rmad
_chemical_compound_source 'Crystal Screening'
_chemical_formula_moiety 'C8 H12 N3 O3 S, C8 H5 O4'
_chemical_formula_sum 'C16 H17 N3 O7 S'
_chemical_formula_weight 395.39
_chemical_name_common 'lamivudine hydrogen phthalate'
_chemical_name_systematic
;
4-amino-1-[(2R,5S)-2-(hydroxymethyl)-1,3-oxathiolan-5-yl]-(1H)-pyrimidin-2-one
hydrogen phthalate
;
_space_group_IT_number 19
_symmetry_space_group_name_Hall 'P 2ac 2ab'
_symmetry_space_group_name_H-M 'P 21 21 21'
_atom_sites_solution_hydrogens geom
_atom_sites_solution_primary direct
_atom_sites_solution_secondary difmap
_cell_angle_alpha 90
_cell_angle_beta 90
_cell_angle_gamma 90
_cell_formula_units_Z 4
_cell_length_a 5.39900(10)
_cell_length_b 15.7550(4)
_cell_length_c 20.6980(5)
_cell_measurement_reflns_used 2065
_cell_measurement_temperature 298(2)
_cell_measurement_theta_max 26.373
_cell_measurement_theta_min 2.910
_cell_volume 1760.60(7)
_computing_structure_refinement 'SHELXL-97 (Sheldrick, 2008)'
_diffrn_ambient_temperature 298(2)
_diffrn_measured_fraction_theta_full 0.984
_diffrn_measured_fraction_theta_max 0.984
_diffrn_radiation_monochromator graphite
_diffrn_radiation_type MoK\a
_diffrn_radiation_wavelength 0.71073
_diffrn_reflns_av_R_equivalents 0.0360
_diffrn_reflns_av_unetI/netI 0.0402
_diffrn_reflns_limit_h_max 6
_diffrn_reflns_limit_h_min -6
_diffrn_reflns_limit_k_max 19
_diffrn_reflns_limit_k_min -19
_diffrn_reflns_limit_l_max 25
_diffrn_reflns_limit_l_min -25
_diffrn_reflns_number 7211
_diffrn_reflns_theta_full 26.36
_diffrn_reflns_theta_max 26.36
_diffrn_reflns_theta_min 3.22
_exptl_absorpt_coefficient_mu 0.23
_exptl_absorpt_correction_type none
_exptl_crystal_colour colourless
_exptl_crystal_density_diffrn 1.492
_exptl_crystal_density_method 'not measured'
_exptl_crystal_description plate
_exptl_crystal_F_000 824
_exptl_crystal_size_max 0.251
_exptl_crystal_size_mid 0.130
_exptl_crystal_size_min 0.078
_refine_diff_density_max 0.135
_refine_diff_density_min -0.187
_refine_diff_density_rms 0.034
_refine_ls_abs_structure_details 'Flack H D (1983), Acta Cryst. A39, 876-881'
_refine_ls_abs_structure_Flack 0.03(8)
_refine_ls_extinction_method none
_refine_ls_goodness_of_fit_ref 1.022
_refine_ls_hydrogen_treatment mixed
_refine_ls_matrix_type full
_refine_ls_number_parameters 259
_refine_ls_number_reflns 3530
_refine_ls_number_restraints 0
_refine_ls_restrained_S_all 1.022
_refine_ls_R_factor_all 0.0566
_refine_ls_R_factor_gt 0.0387
_refine_ls_shift/su_max 0.001
_refine_ls_shift/su_mean 0
_refine_ls_structure_factor_coef Fsqd
_refine_ls_weighting_details 'calc w=1/[\s^2^(Fo^2^)+(0.0687P)^2^+0.0000P] where P=(Fo^2^+2Fc^2^)/3'
_refine_ls_weighting_scheme calc
_refine_ls_wR_factor_gt 0.0958
_refine_ls_wR_factor_ref 0.1042
_reflns_number_gt 2810
_reflns_number_total 3530
_reflns_threshold_expression >2\s(I)
_cod_data_source_file c2ce25386k.txt
_cod_data_source_block LamPhthalate_298K
_cod_database_code 7214992

loop_
_symmetry_equiv_pos_as_xyz
'x, y, z'
'-x+1/2, -y, z+1/2'
'x+1/2, -y+1/2, -z'
'-x, y+1/2, -z+1/2'

loop_
_atom_site_label
_atom_site_type_symbol
_atom_site_fract_x
_atom_site_fract_y
_atom_site_fract_z
_atom_site_U_iso_or_equiv
_atom_site_adp_type
_atom_site_occupancy
_atom_site_symmetry_multiplicity
_atom_site_calc_flag
_atom_site_refinement_flags
S3' S -0.05305(11) 1.00690(4) 0.40189(3) 0.05872(19) Uani 1 1 d .
O1' O 0.3864(3) 0.93790(9) 0.42360(8) 0.0533(4) Uani 1 1 d .
N1 N 0.1901(3) 0.80555(10) 0.40364(8) 0.0448(4) Uani 1 1 d .
O2 O 0.5404(3) 0.74806(9) 0.44810(7) 0.0565(4) Uani 1 1 d .
O5' O 0.2531(4) 1.08164(11) 0.29054(9) 0.0733(6) Uani 1 1 d .
C2 C 0.3675(4) 0.74227(13) 0.41032(10) 0.0458(5) Uani 1 1 d .
N3 N 0.3373(4) 0.67186(11) 0.37185(9) 0.0517(5) Uani 1 1 d .
O1XB O 0.6573(4) 0.54068(10) 0.39238(9) 0.0705(5) Uani 1 1 d .
C6 C 0.0078(4) 0.79813(14) 0.35751(10) 0.0509(5) Uani 1 1 d .
H6 H -0.1054 0.8422 0.3528 0.061 Uiso 1 1 calc R
C2B C 0.7976(5) 0.39854(13) 0.38767(10) 0.0515(5) Uani 1 1 d .
C4 C 0.1544(4) 0.66178(14) 0.32757(10) 0.0495(5) Uani 1 1 d .
C4' C 0.2823(4) 1.00862(13) 0.39103(10) 0.0484(5) Uani 1 1 d .
H4' H 0.3479 1.0607 0.4104 0.058 Uiso 1 1 calc R
C1' C 0.2122(4) 0.87856(12) 0.44771(10) 0.0452(5) Uani 1 1 d .
H1' H 0.2754 0.8573 0.489 0.054 Uiso 1 1 calc R
N4 N 0.1416(5) 0.59071(13) 0.29507(10) 0.0612(5) Uani 1 1 d .
O1YB O 0.4778(4) 0.45843(11) 0.32012(9) 0.0773(6) Uani 1 1 d .
C1B C 0.6352(5) 0.47054(14) 0.36547(11) 0.0555(6) Uani 1 1 d .
O4YB O 0.4697(5) 0.31477(13) 0.28412(10) 0.0870(6) Uani 1 1 d .
C5 C -0.0133(5) 0.72999(13) 0.31909(10) 0.0544(5) Uani 1 1 d .
H5 H -0.1356 0.7276 0.2875 0.065 Uiso 1 1 calc R
C4B C 0.6068(5) 0.27052(17) 0.32232(14) 0.0676(7) Uani 1 1 d .
C2' C -0.0291(4) 0.92345(13) 0.46102(10) 0.0517(5) Uani 1 1 d .
H2'1 H -0.0295 0.9469 0.5043 0.062 Uiso 1 1 calc R
H2'2 H -0.167 0.8844 0.457 0.062 Uiso 1 1 calc R
C3B C 0.7869(5) 0.31244(14) 0.36850(11) 0.0541(5) Uani 1 1 d .
C8B C 0.9781(5) 0.42112(15) 0.43263(12) 0.0636(6) Uani 1 1 d .
H8B H 0.9874 0.4774 0.446 0.076 Uiso 1 1 calc R
C6B C 1.1339(6) 0.28033(18) 0.43852(14) 0.0754(8) Uani 1 1 d .
H6B H 1.2461 0.2409 0.4547 0.09 Uiso 1 1 calc R
C5' C 0.3469(5) 1.00782(15) 0.32051(11) 0.0581(6) Uani 1 1 d .
H5'1 H 0.5254 1.0056 0.3154 0.07 Uiso 1 1 calc R
H5'2 H 0.2766 0.9578 0.3002 0.07 Uiso 1 1 calc R
O4XB O 0.5976(5) 0.19332(12) 0.32045(13) 0.1021(8) Uani 1 1 d .
C7B C 1.1431(5) 0.36344(17) 0.45805(13) 0.0707(7) Uani 1 1 d .
H7B H 1.2601 0.3807 0.4883 0.085 Uiso 1 1 calc R
C5B C 0.9569(6) 0.25623(16) 0.39475(13) 0.0692(7) Uani 1 1 d .
H5B H 0.9506 0.1996 0.3821 0.083 Uiso 1 1 calc R
H4OM H 0.488(7) 0.386(2) 0.2985(15) 0.104 Uiso 1 1 d .
H4NY H 0.030(7) 0.5848(16) 0.2670(15) 0.083 Uiso 1 1 d .
H3 H 0.443(7) 0.6301(19) 0.3772(14) 0.083 Uiso 1 1 d .
H4NX H 0.251(7) 0.5503(17) 0.3048(14) 0.083 Uiso 1 1 d .
H5'O H 0.335(7) 1.124(2) 0.2990(17) 0.104 Uiso 1 1 d .

loop_
_atom_site_aniso_label
_atom_site_aniso_U_11
_atom_site_aniso_U_22
_atom_site_aniso_U_33
_atom_site_aniso_U_23
_atom_site_aniso_U_13
_atom_site_aniso_U_12
S3' 0.0477(3) 0.0559(3) 0.0725(4) 0.0061(3) -0.0057(3) 0.0095(3)
O1' 0.0425(8) 0.0484(8) 0.0691(9) 0.0160(7) -0.0050(8) -0.0007(6)
N1 0.0427(9) 0.0440(8) 0.0476(9) 0.0006(7) -0.0086(8) 0.0034(7)
O2 0.0512(9) 0.0572(8) 0.0611(8) -0.0018(7) -0.0170(8) 0.0054(8)
O5' 0.0747(13) 0.0724(12) 0.0728(11) 0.0264(9) -0.0294(10) -0.0141(10)
C2 0.0422(11) 0.0487(11) 0.0463(10) 0.0025(9) -0.0047(10) 0.0000(8)
N3 0.0508(11) 0.0501(10) 0.0540(10) -0.0030(8) -0.0101(9) 0.0071(8)
O1XB 0.0811(13) 0.0561(9) 0.0742(11) -0.0114(8) -0.0051(10) 0.0184(9)
C6 0.0452(12) 0.0546(12) 0.0529(11) 0.0047(9) -0.0097(11) 0.0024(10)
C2B 0.0543(13) 0.0493(11) 0.0508(11) -0.0030(9) 0.0088(10) 0.0035(10)
C4 0.0496(12) 0.0559(12) 0.0431(10) -0.0007(9) -0.0037(10) -0.0024(10)
C4' 0.0516(12) 0.0397(10) 0.0539(11) 0.0056(9) -0.0118(10) -0.0026(9)
C1' 0.0418(11) 0.0479(11) 0.0459(10) 0.0036(8) -0.0038(9) -0.0048(9)
N4 0.0627(14) 0.0607(12) 0.0602(12) -0.0097(10) -0.0126(10) 0.0027(10)
O1YB 0.0951(16) 0.0675(11) 0.0692(10) -0.0059(9) -0.0223(12) 0.0158(11)
C1B 0.0613(15) 0.0542(13) 0.0511(12) 0.0006(10) 0.0102(12) 0.0053(10)
O4YB 0.0940(16) 0.0758(12) 0.0912(13) -0.0185(10) -0.0288(13) -0.0016(12)
C5 0.0514(13) 0.0586(12) 0.0533(11) -0.0036(10) -0.0136(11) 0.0022(10)
C4B 0.0630(16) 0.0610(15) 0.0789(16) -0.0152(13) 0.0013(14) 0.0016(12)
C2' 0.0462(12) 0.0555(12) 0.0534(11) -0.0020(9) -0.0004(10) 0.0026(10)
C3B 0.0530(13) 0.0506(12) 0.0586(12) -0.0058(10) 0.0082(11) -0.0017(10)
C8B 0.0683(16) 0.0572(13) 0.0653(14) -0.0128(11) -0.0033(13) 0.0008(12)
C6B 0.0711(18) 0.0706(17) 0.0845(18) 0.0041(14) -0.0098(16) 0.0120(14)
C5' 0.0540(14) 0.0636(13) 0.0565(12) 0.0092(10) -0.0076(11) -0.0016(11)
O4XB 0.0979(18) 0.0569(11) 0.151(2) -0.0215(12) -0.0216(16) -0.0102(11)
C7B 0.0692(18) 0.0695(15) 0.0734(16) -0.0063(13) -0.0105(14) 0.0108(13)
C5B 0.0741(17) 0.0493(12) 0.0841(17) -0.0038(12) 0.0051(15) 0.0066(12)

loop_
_atom_type_symbol
_atom_type_description
_atom_type_scat_dispersion_real
_atom_type_scat_dispersion_imag
_atom_type_scat_source
C C 0.0033 0.0016 'International Tables Vol C Tables 4.2.6.8 and 6.1.1.4'
H H 0 0 'International Tables Vol C Tables 4.2.6.8 and 6.1.1.4'
O O 0.0106 0.006 'International Tables Vol C Tables 4.2.6.8 and 6.1.1.4'
N N 0.0061 0.0033 'International Tables Vol C Tables 4.2.6.8 and 6.1.1.4'
S S 0.1246 0.1234 'International Tables Vol C Tables 4.2.6.8 and 6.1.1.4'

loop_
_geom_angle_atom_site_label_1
_geom_angle_atom_site_label_2
_geom_angle_atom_site_label_3
_geom_angle
C2' S3' C4' 91.33(10)
C1' O1' C4' 115.00(17)
C6 N1 C2 120.08(17)
C6 N1 C1' 123.64(17)
C2 N1 C1' 116.28(16)
C5' O5' H5'O 112(3)
O2 C2 N3 121.45(19)
O2 C2 N1 122.49(19)
N3 C2 N1 116.07(18)
C4 N3 C2 124.88(19)
C4 N3 H3 118(2)
C2 N3 H3 117(2)
C5 C6 N1 122.7(2)
C5 C6 H6 118.7
N1 C6 H6 118.7
C8B C2B C3B 117.4(2)
C8B C2B C1B 114.75(19)
C3B C2B C1B 127.8(2)
N4 C4 N3 119.1(2)
N4 C4 C5 123.5(2)
N3 C4 C5 117.41(18)
O1' C4' C5' 111.31(19)
O1' C4' S3' 108.85(14)
C5' C4' S3' 110.51(16)
O1' C4' H4' 108.7
C5' C4' H4' 108.7
S3' C4' H4' 108.7
O1' C1' N1 110.56(17)
O1' C1' C2' 109.17(16)
N1 C1' C2' 114.17(18)
O1' C1' H1' 107.6
N1 C1' H1' 107.6
C2' C1' H1' 107.6
C4 N4 H4NY 119.1(19)
C4 N4 H4NX 117(2)
H4NY N4 H4NX 124(3)
C1B O1YB H4OM 112.2(17)
O1XB C1B O1YB 121.6(2)
O1XB C1B C2B 118.5(2)
O1YB C1B C2B 119.9(2)
C4B O4YB H4OM 108.5(17)
C6 C5 C4 118.7(2)
C6 C5 H5 120.7
C4 C5 H5 120.7
O4XB C4B O4YB 119.9(3)
O4XB C4B C3B 118.8(3)
O4YB C4B C3B 121.3(2)
C1' C2' S3' 106.28(15)
C1' C2' H2'1 110.5
S3' C2' H2'1 110.5
C1' C2' H2'2 110.5
S3' C2' H2'2 110.5
H2'1 C2' H2'2 108.7
C5B C3B C2B 118.4(2)
C5B C3B C4B 113.2(2)
C2B C3B C4B 128.4(2)
C7B C8B C2B 122.6(2)
C7B C8B H8B 118.7
C2B C8B H8B 118.7
C5B C6B C7B 119.0(3)
C5B C6B H6B 120.5
C7B C6B H6B 120.5
O5' C5' C4' 109.7(2)
O5' C5' H5'1 109.7
C4' C5' H5'1 109.7
O5' C5' H5'2 109.7
C4' C5' H5'2 109.7
H5'1 C5' H5'2 108.2
C6B C7B C8B 119.6(3)
C6B C7B H7B 120.2
C8B C7B H7B 120.2
C6B C5B C3B 122.9(2)
C6B C5B H5B 118.5
C3B C5B H5B 118.5

loop_
_geom_bond_atom_site_label_1
_geom_bond_atom_site_label_2
_geom_bond_distance
S3' C2' 1.801(2)
S3' C4' 1.824(2)
O1' C1' 1.417(2)
O1' C4' 1.418(2)
N1 C6 1.376(3)
N1 C2 1.390(3)
N1 C1' 1.473(2)
O2 C2 1.221(2)
O5' C5' 1.412(3)
O5' H5'O 0.82(3)
C2 N3 1.375(3)
N3 C4 1.357(3)
N3 H3 0.88(3)
O1XB C1B 1.243(3)
C6 C5 1.341(3)
C6 H6 0.93
C2B C8B 1.394(4)
C2B C3B 1.414(3)
C2B C1B 1.505(3)
C4 N4 1.308(3)
C4 C5 1.416(3)
C4' C5' 1.501(3)
C4' H4' 0.98
C1' C2' 1.508(3)
C1' H1' 0.98
N4 H4NY 0.84(3)
N4 H4NX 0.89(3)
O1YB C1B 1.281(3)
O1YB H4OM 1.22(3)
O4YB C4B 1.288(3)
O4YB H4OM 1.17(3)
C5 H5 0.93
C4B O4XB 1.218(3)
C4B C3B 1.515(4)
C2' H2'1 0.97
C2' H2'2 0.97
C3B C5B 1.386(4)
C8B C7B 1.377(4)
C8B H8B 0.93
C6B C5B 1.370(4)
C6B C7B 1.371(4)
C6B H6B 0.93
C5' H5'1 0.97
C5' H5'2 0.97
C7B H7B 0.93
C5B H5B 0.93
